data_2010467
loop_
_publ_author_name
'Okabe, N.'
'Kohyama, Y.'
'Ikeda, K.'

_publ_section_title
;
 A Zinc(II) Complex of Creatinine
;
_journal_issue 2
_journal_name_full 'Acta Crystallographica Section C'
_journal_page_first 222
_journal_page_last 224
_journal_paper_doi 10.1107/S0108270194010036
_journal_volume 51
_journal_year 1995
_chemical_formula_sum 'C8 H14 Cl2 N6 O2 Zn'
_chemical_formula_weight 362.52
_space_group_IT_number 2
_space_group_name_Hall '-P 1'
_space_group_name_H-M_alt 'P -1'
_symmetry_cell_setting triclinic
_symmetry_space_group_name_Hall '-P 1'
_symmetry_space_group_name_H-M 'P -1'
_atom_type_scat_source IntTabIV
_cell_angle_alpha 94.93(3)
_cell_angle_beta 94.00(4)
_cell_angle_gamma 77.34(4)
_cell_formula_units_Z 2
_cell_length_a 8.184(5)
_cell_length_b 12.363(4)
_cell_length_c 7.101(2)
_cell_measurement_reflns_used 25
_cell_measurement_temperature 296
_cell_measurement_theta_max 19.0
_cell_measurement_theta_min 10.3
_cell_volume 697.5(5)
_diffrn_measurement_device 'Rigaku AFC-5R'
_diffrn_measurement_method \w-2\q
_diffrn_radiation_type MoK\a
_diffrn_radiation_wavelength 0.71069
_diffrn_reflns_av_R_equivalents 0.076
_diffrn_reflns_limit_h_max 10
_diffrn_reflns_limit_h_min 1
_diffrn_reflns_limit_k_max 15
_diffrn_reflns_limit_k_min -14
_diffrn_reflns_limit_l_max 9
_diffrn_reflns_limit_l_min -9
_diffrn_reflns_number 3426
_diffrn_reflns_theta_max 27.5
_diffrn_standards_decay_% '1.40% decline'
_diffrn_standards_interval_count 150
_diffrn_standards_number 3
_exptl_absorpt_coefficient_mu 2.195
_exptl_absorpt_correction_T_max 1.07
_exptl_absorpt_correction_T_min 0.87
_exptl_absorpt_correction_type 'refdelf (DIFABS; Walker & Stuart, 1983)'
_exptl_crystal_colour colorless
_exptl_crystal_density_diffrn 1.726
_exptl_crystal_description needle
_exptl_crystal_size_max 0.3
_exptl_crystal_size_mid 0.1
_exptl_crystal_size_min 0.1
_refine_diff_density_max 0.52
_refine_diff_density_min -0.46
_refine_ls_extinction_method none
_refine_ls_goodness_of_fit_obs 1.25
_refine_ls_hydrogen_treatment noref
_refine_ls_number_parameters 172
_refine_ls_number_reflns 1248
_refine_ls_R_factor_obs 0.049
_refine_ls_shift/esd_max 0.01
_refine_ls_structure_factor_coef F
_refine_ls_weighting_details 'w = 4F~o~^2^/\s^2^(F~o~)^2^'
_refine_ls_weighting_scheme calc
_refine_ls_wR_factor_obs 0.049
_reflns_number_observed 1248
_reflns_number_total 3200
_reflns_observed_criterion I>3\s(I)
_cod_data_source_file hu1081.cif
_cod_data_source_block hu1081_strcuture_1_of_1
_cod_depositor_comments
;
The following automatic conversions were performed:

'_refine_ls_weighting_scheme' value 'w = 4F~o~^2^/\s^2^(F~o~)^2^' was
changed to 'calc'. New tag '_refine_ls_weighting_details' was
created. The value of the new tag was set to 'w =
4F~o~^2^/\s^2^(F~o~)^2^'.

Automatic conversion script
Id: cif_fix_values 3143 2015-03-26 13:38:13Z robertas 
;
_cod_original_cell_volume 697.5(6)
_cod_database_code 2010467

loop_
_space_group_symop_id
_space_group_symop_operation_xyz
1 x,y,z
2 -x,-y,-z

loop_
_atom_site_label
_atom_site_fract_x
_atom_site_fract_y
_atom_site_fract_z
Zn(1) .7124(2) .24890(10) .2518(2)
Cl(1) .5414(3) .2581(2) .4920(3)
Cl(2) .6093(3) .1688(2) -.0130(3)
O(1) .8070(10) .4548(6) .5098(8)
O(1') 1.0512(9) .1536(6) .0391(8)
N(1) .7760(10) .5484(7) .0550(10)
N(1') 1.1780(10) .1006(7) .5080(10)
N(2) .6870(10) .4065(7) -.1320(10)
N(2') .9270(10) .1563(7) .6620(10)
N(3) .7340(10) .4031(6) .2010(10)
N(3') .9420(10) .1666(6) .3336(9)
C(1) .7840(10) .4733(8) .3420(10)
C(1') 1.0700(10) .1390(8) .2100(10)
C(2) .8090(10) .5743(8) .2560(10)
C(2') 1.2340(10) .0919(9) .3150(10)
C(3) .7810(10) .6245(9) -.0890(10)
C(3') 1.2950(10) .0622(9) .6650(10)
C(4) .7330(10) .4509(8) .0330(10)
C(4') 1.0180(10) .1396(7) .5060(10)
H(1) .7179 .4448 -.2441
H(1') .9268 .1918 .8280
H(2) .6822 .3513 -.1295
H(2') .8277 .1719 .6495
H(2'1) 1.2714 .0230 .2646
H(3'1) 1.2811 .0130 .6837
H(2'2) 1.3225 .1175 .2972
H(3'2) 1.3792 -.0134 .6219
H(3'3) 1.2834 .1061 .7613
H(21) .7365 .6349 .2796
H(22) .9272 .5890 .2947
H(31) .7400 .6149 -.1735
H(32) .6801 .7048 -.0531
H(33) .9067 .6616 -.0651

loop_
_geom_angle_atom_site_label_1
_geom_angle_atom_site_label_2
_geom_angle_atom_site_label_3
_geom_angle
_geom_angle_publ_flag
Cl(1) Zn(1) Cl(2) 110.50(10) yes
Cl(1) Zn(1) N(3) 110.0(2) yes
Cl(1) Zn(1) N(3') 108.3(2) yes
Cl(2) Zn(1) N(3) 109.0(2) yes
Cl(2) Zn(1) N(3') 112.6(2) yes
N(3) Zn(1) N(3') 106.5(3) yes
C(2) N(1) C(3) 123.1(8) yes
C(2) N(1) C(4) 108.5(7) yes
C(3) N(1) C(4) 128.3(8) yes
C(2') N(1') C(3') 121.0(8) yes
C(2') N(1') C(4') 109.1(7) yes
C(3') N(1') C(4') 129.8(8) yes
Zn(1) N(3) C(1) 121.1(6) yes
N(1) C(4) N(2) 123.9(8) yes
N(1) C(4) N(3) 113.0(8) yes
N(2) C(4) N(3) 123.1(9) yes
Zn(1) N(3) C(4) 130.3(6) yes
C(1) N(3) C(4) 107.7(8) yes
Zn(1) N(3') C(1') 121.4(5) yes
Zn(1) N(3') C(4') 133.2(6) yes
C(1') N(3') C(4') 104.9(7) yes
O(1) C(1) N(3) 125.6(9) yes
O(1) C(1) C(2) 126.1(9) yes
N(3) C(1) C(2) 108.2(8) yes
O(1') C(1') N(3') 124.0(9) yes
O(1') C(1') C(2') 125.8(9) yes
N(3') C(1') C(2') 110.2(7) yes
N(1) C(2) C(1) 102.5(8) yes
N(1') C(2') C(1') 100.2(7) yes
N(1') C(4') N(2') 123.9(8) yes
N(1') C(4') N(3') 115.6(7) yes
N(2') C(4') N(3') 120.4(8) yes

loop_
_geom_bond_atom_site_label_1
_geom_bond_atom_site_label_2
_geom_bond_distance
_geom_bond_publ_flag
Zn(1) Cl(1) 2.261(3) yes
Zn(1) Cl(2) 2.249(3) yes
Zn(1) N(3) 2.022(7) yes
Zn(1) N(3') 2.009(7) yes
O(1) C(1) 1.220(10) yes
O(1') C(1') 1.230(10) yes
N(1) C(2) 1.450(10) yes
N(1) C(3) 1.460(10) yes
N(1) C(4) 1.320(10) yes
N(1') C(2') 1.460(10) yes
N(1') C(3') 1.460(10) yes
N(1') C(4') 1.290(10) yes
N(2) C(4) 1.320(10) yes
N(2') C(4') 1.350(10) yes
N(3) C(1) 1.360(10) yes
N(3) C(4) 1.370(10) yes
N(3') C(1') 1.380(10) yes
N(3') C(4') 1.363(9) yes
C(1) C(2) 1.500(10) yes
C(1') C(2') 1.510(10) yes
N(2) H(2) 0.684 no
N(2) H(1) 1.052 no
N(2') H(2') 0.792 no
N(2') H(1') 1.228 no
C(2) H(21) 0.860 no
C(2) H(22) 1.034 no
C(2') H(2'1) 0.891 no
C(2') H(2'2) 0.874 no
C(3) H(31) 0.682 no
C(3) H(32) 1.167 no
C(3) H(33) 1.207 no
C(3') H(3'1) 0.671 no
C(3') H(3'2) 1.069 no
C(3') H(3'3) 0.833 no
